data_7701328
loop_
_publ_author_name
'Jiang, Tao'
'Zhang, Kang'
'Shen, Yunjun'
'Hamdaoui, Mustapha'
'Dontha, Rakesh'
'Liu, Jiyong'
'Spingler, Bernhard'
'Duttwyler, Simon'

_publ_section_title
;
 The 12-ethynylmonocarba-closo-dodecaborate anion as a versatile ligand
 for Cu(I) alkyne and heterobimetallic Cu(I)/M(II) (M = Pd, Pt) alkynide
 complexes
;
_journal_name_full 'Dalton Transactions'
_journal_paper_doi 10.1039/C9DT03272J
_journal_year 2019
_chemical_formula_moiety 'C13 H22 B11 Cu N2'
_chemical_formula_sum 'C13 H22 B11 Cu N2'
_chemical_formula_weight 388.77
_space_group_crystal_system triclinic
_space_group_IT_number 2
_space_group_name_Hall '-P 1'
_space_group_name_H-M_alt 'P -1'
_symmetry_space_group_name_Hall '-P 1'
_symmetry_space_group_name_H-M 'P -1'
_atom_sites_solution_hydrogens mixed
_atom_sites_solution_primary dual
_audit_creation_date 2019-02-21
_audit_creation_method
;
Olex2 1.2
(compiled 2018.05.29 svn.r3508 for OlexSys, GUI svn.r5506)
;
_audit_update_record
;
2019-04-17 deposited with the CCDC.    2019-10-09 downloaded from the CCDC.
;
_cell_angle_alpha 71.393(7)
_cell_angle_beta 79.489(7)
_cell_angle_gamma 70.380(8)
_cell_formula_units_Z 2
_cell_length_a 8.2894(7)
_cell_length_b 11.3934(10)
_cell_length_c 11.7893(10)
_cell_measurement_reflns_used 2157
_cell_measurement_temperature 150.0
_cell_measurement_theta_max 29.2953
_cell_measurement_theta_min 3.6363
_cell_volume 990.43(16)
_computing_cell_refinement
;
CrysAlisPro, Agilent Technologies,
Version 1.171.35.11 (release 16-05-2011 CrysAlis171 .NET)
(compiled May 16 2011,17:55:39)
;
_computing_data_collection
;
CrysAlisPro, Agilent Technologies,
Version 1.171.35.11 (release 16-05-2011 CrysAlis171 .NET)
(compiled May 16 2011,17:55:39)
;
_computing_data_reduction
;
CrysAlisPro, Agilent Technologies,
Version 1.171.35.11 (release 16-05-2011 CrysAlis171 .NET)
(compiled May 16 2011,17:55:39)
;
_computing_molecular_graphics 'Olex2 (Dolomanov et al., 2009)'
_computing_publication_material 'Olex2 (Dolomanov et al., 2009)'
_computing_structure_refinement 'ShelXL (Sheldrick, 2015)'
_computing_structure_solution 'ShelXT (Sheldrick, 2015)'
_diffrn_ambient_temperature 150.0
_diffrn_detector_area_resol_mean 10.3592
_diffrn_measured_fraction_theta_full 0.995
_diffrn_measured_fraction_theta_max 0.995
_diffrn_measurement_details
;
#__ type_ start__ end____ width___ exp.time_
  1 omega  -38.00   55.00   1.0000    1.5000
omega____ theta____ kappa____ phi______ frames
    -      -11.6246   77.0000 -120.0000 93

#__ type_ start__ end____ width___ exp.time_
  2 omega   -5.00   88.00   1.0000    1.5000
omega____ theta____ kappa____ phi______ frames
    -       11.9371   77.0000  150.0000 93

#__ type_ start__ end____ width___ exp.time_
  3 omega  -15.00   81.00   1.0000    1.5000
omega____ theta____ kappa____ phi______ frames
    -       11.9371   77.0000   30.0000 96
;
_diffrn_measurement_device_type 'Xcalibur, Atlas, Gemini ultra'
_diffrn_measurement_method '\w scans'
_diffrn_orient_matrix_UB_11 0.0488519000
_diffrn_orient_matrix_UB_12 0.0238246000
_diffrn_orient_matrix_UB_13 0.0259344000
_diffrn_orient_matrix_UB_21 0.0032989000
_diffrn_orient_matrix_UB_22 0.0494050000
_diffrn_orient_matrix_UB_23 -0.0544585000
_diffrn_orient_matrix_UB_31 -0.0769009000
_diffrn_orient_matrix_UB_32 0.0415539000
_diffrn_orient_matrix_UB_33 0.0205092000
_diffrn_radiation_monochromator graphite
_diffrn_radiation_type MoK\a
_diffrn_radiation_wavelength 0.71073
_diffrn_reflns_av_R_equivalents 0.0534
_diffrn_reflns_av_unetI/netI 0.0696
_diffrn_reflns_Laue_measured_fraction_full 0.995
_diffrn_reflns_Laue_measured_fraction_max 0.995
_diffrn_reflns_limit_h_max 9
_diffrn_reflns_limit_h_min -9
_diffrn_reflns_limit_k_max 10
_diffrn_reflns_limit_k_min -13
_diffrn_reflns_limit_l_max 14
_diffrn_reflns_limit_l_min -14
_diffrn_reflns_number 6342
_diffrn_reflns_point_group_measured_fraction_full 0.995
_diffrn_reflns_point_group_measured_fraction_max 0.995
_diffrn_reflns_theta_full 25.242
_diffrn_reflns_theta_max 25.348
_diffrn_reflns_theta_min 3.644
_diffrn_source 'Enhance (Mo) X-ray Source'
_exptl_absorpt_coefficient_mu 1.102
_exptl_absorpt_correction_T_max 1.00000
_exptl_absorpt_correction_T_min 0.73735
_exptl_absorpt_correction_type multi-scan
_exptl_absorpt_process_details
;
CrysAlisPro, Agilent Technologies,
Version 1.171.35.11 (release 16-05-2011 CrysAlis171 .NET)
(compiled May 16 2011,17:55:39)
Empirical absorption correction using spherical harmonics,
 implemented in SCALE3 ABSPACK scaling algorithm.
;
_exptl_crystal_colour 'light yellow'
_exptl_crystal_colour_modifier light
_exptl_crystal_colour_primary yellow
_exptl_crystal_density_diffrn 1.304
_exptl_crystal_description block
_exptl_crystal_F_000 396
_exptl_crystal_size_max 0.49
_exptl_crystal_size_mid 0.36
_exptl_crystal_size_min 0.3
_refine_diff_density_max 0.429
_refine_diff_density_min -0.329
_refine_diff_density_rms 0.074
_refine_ls_extinction_method none
_refine_ls_goodness_of_fit_ref 1.050
_refine_ls_hydrogen_treatment mixed
_refine_ls_matrix_type full
_refine_ls_number_parameters 248
_refine_ls_number_reflns 3596
_refine_ls_number_restraints 0
_refine_ls_restrained_S_all 1.050
_refine_ls_R_factor_all 0.0539
_refine_ls_R_factor_gt 0.0435
_refine_ls_shift/su_max 0.000
_refine_ls_shift/su_mean 0.000
_refine_ls_structure_factor_coef Fsqd
_refine_ls_weighting_details 'w=1/[\s^2^(Fo^2^)+(0.0408P)^2^+0.2265P] where P=(Fo^2^+2Fc^2^)/3'
_refine_ls_weighting_scheme calc
_refine_ls_wR_factor_gt 0.0959
_refine_ls_wR_factor_ref 0.1032
_reflns_Friedel_coverage 0.000
_reflns_number_gt 3067
_reflns_number_total 3596
_reflns_threshold_expression 'I > 2\s(I)'
_cod_data_source_file c9dt03272j2.cif
_cod_data_source_block 171018_zk_cu_py_sec
_cod_database_code 7701328
_shelx_shelxl_version_number 2014/7
_chemical_oxdiff_formula 'c h n o cu'
_shelx_space_group_comment
;
The symmetry employed for this shelxl refinement is uniquely defined
by the following loop, which should always be used as a source of
symmetry information in preference to the above space-group names.
They are only intended as comments.
;
_shelx_estimated_absorpt_t_max 0.733
_shelx_estimated_absorpt_t_min 0.614
_reflns_odcompleteness_completeness 99.51
_reflns_odcompleteness_iscentric 1
_reflns_odcompleteness_theta 26.32
_olex2_refinement_description
;
1. Fixed Uiso
 At 1.2 times of:
  All B(H) groups, All C(H) groups
2.a Aromatic/amide H refined with riding coordinates:
 C4(H4), C5(H5), C6(H6), C7(H7), C8(H8), C9(H9), C10(H10), C11(H11), C12(H12),
 C13(H13)
2.b Boron cage BH refined with riding coordinates:
 B2(H2), B3(H3A), B4(H4A), B5(H5A), B6(H6A), B7(H7A), B8(H8A), B9(H9A),
 B10(H10A), B11(H11A)
2.c Boron cage BH refined with riding coordinates and stretchable bonds:
 C1(H1)
;
_olex2_submission_special_instructions 'No special instructions were received'

loop_
_space_group_symop_operation_xyz
'x, y, z'
'-x, -y, -z'

loop_
_atom_site_label
_atom_site_type_symbol
_atom_site_fract_x
_atom_site_fract_y
_atom_site_fract_z
_atom_site_U_iso_or_equiv
_atom_site_adp_type
_atom_site_occupancy
_atom_site_site_symmetry_order
_atom_site_calc_flag
_atom_site_refinement_flags_posn
Cu1 Cu 0.24615(4) 0.59181(3) 0.66911(3) 0.02305(14) Uani 1 1 d .
N1 N 0.2418(3) 0.4931(2) 0.8432(2) 0.0244(5) Uani 1 1 d .
N2 N 0.4001(3) 0.6979(2) 0.65057(19) 0.0227(5) Uani 1 1 d .
C1 C 0.2032(4) 0.9223(3) 0.1224(3) 0.0361(8) Uani 1 1 d .
H1 H 0.2143(6) 0.981(2) 0.042(3) 0.043 Uiso 1 1 calc GR
C2 C 0.1446(3) 0.6317(3) 0.5122(2) 0.0232(6) Uani 1 1 d .
C3 C 0.0965(4) 0.5472(3) 0.5915(3) 0.0306(7) Uani 1 1 d .
H3 H 0.041(4) 0.488(3) 0.626(3) 0.037 Uiso 1 1 d R
C4 C 0.1976(4) 0.3840(3) 0.8836(3) 0.0386(8) Uani 1 1 d .
H4 H 0.1687 0.3521 0.8272 0.046 Uiso 1 1 calc R
C5 C 0.1916(5) 0.3155(4) 1.0022(3) 0.0498(10) Uani 1 1 d .
H5 H 0.1599 0.2377 1.0269 0.060 Uiso 1 1 calc R
C6 C 0.2317(4) 0.3604(4) 1.0848(3) 0.0449(9) Uani 1 1 d .
H6 H 0.2259 0.3157 1.1679 0.054 Uiso 1 1 calc R
C7 C 0.2801(5) 0.4709(4) 1.0448(3) 0.0536(10) Uani 1 1 d .
H7 H 0.3122 0.5034 1.0994 0.064 Uiso 1 1 calc R
C8 C 0.2817(5) 0.5338(3) 0.9254(3) 0.0433(9) Uani 1 1 d .
H8 H 0.3133 0.6116 0.8991 0.052 Uiso 1 1 calc R
C9 C 0.3472(4) 0.8068(3) 0.6866(3) 0.0297(7) Uani 1 1 d .
H9 H 0.2360 0.8290 0.7271 0.036 Uiso 1 1 calc R
C10 C 0.4483(4) 0.8872(3) 0.6670(3) 0.0380(8) Uani 1 1 d .
H10 H 0.4082 0.9627 0.6946 0.046 Uiso 1 1 calc R
C11 C 0.6071(4) 0.8561(3) 0.6072(3) 0.0392(8) Uani 1 1 d .
H11 H 0.6786 0.9104 0.5919 0.047 Uiso 1 1 calc R
C12 C 0.6626(4) 0.7464(3) 0.5695(3) 0.0358(8) Uani 1 1 d .
H12 H 0.7729 0.7236 0.5278 0.043 Uiso 1 1 calc R
C13 C 0.5564(3) 0.6691(3) 0.5927(3) 0.0269(6) Uani 1 1 d .
H13 H 0.5958 0.5926 0.5667 0.032 Uiso 1 1 calc R
B1 B 0.1686(4) 0.7297(3) 0.3888(3) 0.0228(7) Uani 1 1 d .
B2 B 0.2062(4) 0.6757(3) 0.2576(3) 0.0277(7) Uani 1 1 d .
H2 H 0.2191 0.5730 0.2630 0.033 Uiso 1 1 calc R
B3 B 0.3696(4) 0.7176(3) 0.3025(3) 0.0298(8) Uani 1 1 d .
H3A H 0.4908 0.6431 0.3373 0.036 Uiso 1 1 calc R
B4 B 0.2679(5) 0.8545(3) 0.3593(3) 0.0288(8) Uani 1 1 d .
H4A H 0.3220 0.8709 0.4313 0.035 Uiso 1 1 calc R
B5 B 0.0414(4) 0.8954(3) 0.3516(3) 0.0288(8) Uani 1 1 d .
H5A H -0.0543 0.9382 0.4189 0.035 Uiso 1 1 calc R
B6 B 0.0049(4) 0.7858(3) 0.2873(3) 0.0272(7) Uani 1 1 d .
H6A H -0.1156 0.7561 0.3124 0.033 Uiso 1 1 calc R
B7 B 0.1057(5) 0.8073(3) 0.1399(3) 0.0297(8) Uani 1 1 d .
H7A H 0.0532 0.7935 0.0656 0.036 Uiso 1 1 calc R
B8 B 0.3287(5) 0.7650(3) 0.1490(3) 0.0336(8) Uani 1 1 d .
H8A H 0.4233 0.7227 0.0810 0.040 Uiso 1 1 calc R
B9 B 0.3660(5) 0.8748(4) 0.2112(3) 0.0377(9) Uani 1 1 d .
H9A H 0.4857 0.9055 0.1836 0.045 Uiso 1 1 calc R
B10 B 0.1653(5) 0.9843(3) 0.2422(3) 0.0357(9) Uani 1 1 d .
H10A H 0.1516 1.0874 0.2357 0.043 Uiso 1 1 calc R
B11 B 0.0037(5) 0.9418(3) 0.1976(3) 0.0318(8) Uani 1 1 d .
H11A H -0.1166 1.0166 0.1616 0.038 Uiso 1 1 calc R

loop_
_atom_site_aniso_label
_atom_site_aniso_U_11
_atom_site_aniso_U_22
_atom_site_aniso_U_33
_atom_site_aniso_U_23
_atom_site_aniso_U_13
_atom_site_aniso_U_12
Cu1 0.0281(2) 0.0216(2) 0.0203(2) -0.00208(15) -0.00584(15) -0.01016(15)
N1 0.0265(12) 0.0265(13) 0.0208(12) -0.0021(10) -0.0062(10) -0.0108(10)
N2 0.0276(13) 0.0189(12) 0.0197(12) -0.0004(10) -0.0060(10) -0.0071(10)
C1 0.057(2) 0.0293(17) 0.0229(16) 0.0001(14) -0.0100(15) -0.0170(16)
C2 0.0276(15) 0.0198(14) 0.0227(15) -0.0045(12) -0.0115(12) -0.0043(12)
C3 0.0377(18) 0.0274(16) 0.0292(17) 0.0012(14) -0.0123(14) -0.0166(14)
C4 0.057(2) 0.0406(19) 0.0270(17) 0.0018(15) -0.0151(16) -0.0304(17)
C5 0.061(2) 0.058(2) 0.0350(19) 0.0145(17) -0.0212(18) -0.041(2)
C6 0.049(2) 0.055(2) 0.0202(16) 0.0024(16) -0.0026(15) -0.0153(18)
C7 0.089(3) 0.051(2) 0.0260(18) -0.0145(17) -0.0067(19) -0.023(2)
C8 0.071(2) 0.0347(19) 0.0304(18) -0.0079(16) -0.0102(17) -0.0214(18)
C9 0.0338(17) 0.0251(16) 0.0297(16) -0.0075(13) -0.0047(14) -0.0072(13)
C10 0.056(2) 0.0228(16) 0.0412(19) -0.0083(15) -0.0146(17) -0.0148(15)
C11 0.047(2) 0.0333(18) 0.0409(19) 0.0086(15) -0.0240(17) -0.0233(16)
C12 0.0233(15) 0.0404(19) 0.0350(18) 0.0056(15) -0.0099(14) -0.0098(14)
C13 0.0254(15) 0.0226(15) 0.0261(15) -0.0008(12) -0.0085(13) -0.0014(12)
B1 0.0312(18) 0.0171(16) 0.0192(16) -0.0031(13) -0.0074(14) -0.0052(13)
B2 0.0367(19) 0.0215(17) 0.0228(17) -0.0060(14) -0.0047(15) -0.0051(14)
B3 0.0327(19) 0.0280(18) 0.0244(17) 0.0006(15) -0.0079(15) -0.0082(15)
B4 0.042(2) 0.0189(16) 0.0254(17) 0.0000(14) -0.0131(16) -0.0097(15)
B5 0.038(2) 0.0200(17) 0.0240(17) -0.0043(14) -0.0115(15) 0.0005(14)
B6 0.0371(19) 0.0217(17) 0.0230(17) -0.0009(14) -0.0099(15) -0.0101(15)
B7 0.045(2) 0.0220(17) 0.0240(17) -0.0058(14) -0.0088(16) -0.0099(15)
B8 0.038(2) 0.031(2) 0.0259(18) -0.0039(16) -0.0007(16) -0.0084(16)
B9 0.046(2) 0.043(2) 0.0256(19) 0.0008(17) -0.0065(17) -0.0230(19)
B10 0.064(3) 0.0186(17) 0.0259(18) 0.0012(15) -0.0150(18) -0.0159(17)
B11 0.040(2) 0.0246(18) 0.0261(18) -0.0020(15) -0.0109(16) -0.0035(15)

loop_
_atom_type_symbol
_atom_type_description
_atom_type_scat_dispersion_real
_atom_type_scat_dispersion_imag
_atom_type_scat_source
C C 0.0033 0.0016 'International Tables Vol C Tables 4.2.6.8 and 6.1.1.4'
H H 0.0000 0.0000 'International Tables Vol C Tables 4.2.6.8 and 6.1.1.4'
B B 0.0013 0.0007 'International Tables Vol C Tables 4.2.6.8 and 6.1.1.4'
Cu Cu 0.3201 1.2651 'International Tables Vol C Tables 4.2.6.8 and 6.1.1.4'
N N 0.0061 0.0033 'International Tables Vol C Tables 4.2.6.8 and 6.1.1.4'

loop_
_geom_angle_atom_site_label_1
_geom_angle_atom_site_label_2
_geom_angle_atom_site_label_3
_geom_angle
N1 Cu1 C2 144.55(10)
N2 Cu1 N1 104.67(9)
N2 Cu1 C2 110.62(10)
C3 Cu1 N1 108.76(11)
C3 Cu1 N2 146.56(11)
C3 Cu1 C2 35.95(11)
C4 N1 Cu1 122.16(19)
C4 N1 C8 116.1(3)
C8 N1 Cu1 121.7(2)
C9 N2 Cu1 121.59(19)
C13 N2 Cu1 120.47(19)
C13 N2 C9 117.7(2)
B7 C1 H1 118.0
B7 C1 B8 62.3(2)
B7 C1 B10 114.4(2)
B7 C1 B11 62.38(19)
B8 C1 H1 118.1
B8 C1 B10 114.4(2)
B8 C1 B11 113.9(2)
B9 C1 H1 117.7
B9 C1 B7 114.4(3)
B9 C1 B8 62.7(2)
B9 C1 B10 62.6(2)
B9 C1 B11 114.5(2)
B10 C1 H1 117.8
B11 C1 H1 118.1
B11 C1 B10 62.7(2)
C3 C2 Cu1 68.16(18)
C3 C2 B1 161.7(3)
B1 C2 Cu1 130.16(19)
Cu1 C3 H3 126(2)
C2 C3 Cu1 75.89(18)
C2 C3 H3 158(2)
N1 C4 H4 118.3
N1 C4 C5 123.4(3)
C5 C4 H4 118.3
C4 C5 H5 120.4
C6 C5 C4 119.1(3)
C6 C5 H5 120.4
C5 C6 H6 120.8
C7 C6 C5 118.3(3)
C7 C6 H6 120.8
C6 C7 H7 120.6
C8 C7 C6 118.9(3)
C8 C7 H7 120.6
N1 C8 C7 124.1(3)
N1 C8 H8 117.9
C7 C8 H8 117.9
N2 C9 H9 118.7
N2 C9 C10 122.6(3)
C10 C9 H9 118.7
C9 C10 H10 120.7
C11 C10 C9 118.6(3)
C11 C10 H10 120.7
C10 C11 H11 120.2
C10 C11 C12 119.6(3)
C12 C11 H11 120.2
C11 C12 H12 120.4
C11 C12 C13 119.1(3)
C13 C12 H12 120.4
N2 C13 C12 122.3(3)
N2 C13 H13 118.8
C12 C13 H13 118.8
C2 B1 B2 117.9(2)
C2 B1 B3 122.9(2)
C2 B1 B4 126.5(2)
C2 B1 B5 122.8(2)
C2 B1 B6 118.1(2)
B2 B1 B4 108.1(2)
B2 B1 B5 107.8(2)
B2 B1 B6 59.52(18)
B3 B1 B2 60.41(18)
B3 B1 B4 60.06(19)
B3 B1 B5 108.4(2)
B3 B1 B6 107.9(2)
B4 B1 B6 107.7(2)
B5 B1 B4 60.21(18)
B5 B1 B6 59.77(18)
B1 B2 H2 121.7
B1 B2 B3 59.59(18)
B3 B2 H2 121.8
B6 B2 B1 60.47(18)
B6 B2 H2 121.7
B6 B2 B3 108.0(2)
B7 B2 B1 108.2(2)
B7 B2 H2 121.7
B7 B2 B3 108.0(2)
B7 B2 B6 59.83(19)
B8 B2 B1 107.7(2)
B8 B2 H2 121.9
B8 B2 B3 60.09(19)
B8 B2 B6 107.8(2)
B8 B2 B7 59.9(2)
B1 B3 B2 60.00(17)
B1 B3 H3A 121.8
B1 B3 B4 60.26(19)
B1 B3 B8 107.3(2)
B2 B3 H3A 122.2
B4 B3 B2 107.9(2)
B4 B3 H3A 121.6
B8 B3 B2 59.12(19)
B8 B3 H3A 122.2
B8 B3 B4 107.7(2)
B9 B3 B1 107.6(2)
B9 B3 B2 107.1(2)
B9 B3 H3A 122.2
B9 B3 B4 59.7(2)
B9 B3 B8 59.94(19)
B1 B4 H4A 122.3
B1 B4 B5 59.81(18)
B3 B4 B1 59.68(18)
B3 B4 H4A 121.8
B3 B4 B5 107.8(2)
B5 B4 H4A 121.9
B9 B4 B1 107.2(2)
B9 B4 B3 59.7(2)
B9 B4 H4A 122.0
B9 B4 B5 107.8(2)
B10 B4 B1 107.5(2)
B10 B4 B3 108.1(2)
B10 B4 H4A 121.7
B10 B4 B5 59.8(2)
B10 B4 B9 60.3(2)
B1 B5 B4 59.98(18)
B1 B5 H5A 121.9
B4 B5 H5A 121.9
B6 B5 B1 60.36(18)
B6 B5 B4 108.0(2)
B6 B5 H5A 122.0
B10 B5 B1 107.2(2)
B10 B5 B4 59.29(19)
B10 B5 H5A 122.2
B10 B5 B6 107.3(2)
B10 B5 B11 60.23(19)
B11 B5 B1 107.4(2)
B11 B5 B4 107.5(2)
B11 B5 H5A 122.1
B11 B5 B6 59.05(18)
B1 B6 H6A 121.9
B2 B6 B1 60.01(18)
B2 B6 B5 108.3(2)
B2 B6 H6A 121.6
B5 B6 B1 59.87(17)
B5 B6 H6A 121.4
B7 B6 B1 107.9(2)
B7 B6 B2 59.94(19)
B7 B6 B5 108.5(2)
B7 B6 H6A 121.6
B11 B6 B1 108.1(2)
B11 B6 B2 108.3(2)
B11 B6 B5 60.38(18)
B11 B6 H6A 121.5
B11 B6 B7 60.19(19)
C1 B7 B2 104.8(2)
C1 B7 B6 104.6(2)
C1 B7 H7A 124.6
C1 B7 B8 58.94(19)
C1 B7 B11 59.02(19)
B2 B7 H7A 122.4
B6 B7 B2 60.24(19)
B6 B7 H7A 122.5
B8 B7 B2 59.8(2)
B8 B7 B6 108.0(2)
B8 B7 H7A 121.3
B8 B7 B11 108.4(2)
B11 B7 B2 108.0(2)
B11 B7 B6 59.53(19)
B11 B7 H7A 121.4
C1 B8 B2 105.0(2)
C1 B8 B3 104.7(2)
C1 B8 B7 58.73(19)
C1 B8 H8A 124.9
C1 B8 B9 58.4(2)
B2 B8 B3 60.79(19)
B2 B8 B7 60.29(19)
B2 B8 H8A 121.9
B2 B8 B9 108.2(2)
B3 B8 H8A 121.9
B7 B8 B3 108.9(2)
B7 B8 H8A 121.2
B7 B8 B9 107.9(3)
B9 B8 B3 59.7(2)
B9 B8 H8A 121.8
C1 B9 B3 105.6(2)
C1 B9 B4 105.4(3)
C1 B9 B8 58.84(19)
C1 B9 H9A 124.3
C1 B9 B10 59.0(2)
B3 B9 B8 60.3(2)
B3 B9 H9A 121.8
B3 B9 B10 108.3(2)
B4 B9 B3 60.61(19)
B4 B9 B8 108.8(2)
B4 B9 H9A 122.0
B4 B9 B10 59.7(2)
B8 B9 H9A 121.2
B8 B9 B10 108.2(3)
B10 B9 H9A 121.5
C1 B10 B4 105.0(3)
C1 B10 B5 105.1(2)
C1 B10 B9 58.3(2)
C1 B10 H10A 124.8
C1 B10 B11 58.58(19)
B4 B10 B5 60.94(19)
B4 B10 B9 60.0(2)
B4 B10 H10A 121.7
B4 B10 B11 108.7(2)
B5 B10 B9 108.4(2)
B5 B10 H10A 121.8
B5 B10 B11 60.11(19)
B9 B10 H10A 121.8
B9 B10 B11 107.5(2)
B11 B10 H10A 121.5
C1 B11 B5 104.8(2)
C1 B11 B6 104.9(2)
C1 B11 B7 58.60(19)
C1 B11 B10 58.68(19)
C1 B11 H11A 124.8
B5 B11 B10 59.66(19)
B5 B11 H11A 122.1
B6 B11 B5 60.57(18)
B6 B11 B7 60.28(19)
B6 B11 B10 108.0(2)
B6 B11 H11A 122.1
B7 B11 B5 108.7(2)
B7 B11 B10 107.9(3)
B7 B11 H11A 121.2
B10 B11 H11A 121.7

loop_
_geom_bond_atom_site_label_1
_geom_bond_atom_site_label_2
_geom_bond_distance
Cu1 N1 2.001(2)
Cu1 N2 1.976(2)
Cu1 C2 2.028(3)
Cu1 C3 1.941(3)
N1 C4 1.330(4)
N1 C8 1.331(4)
N2 C9 1.346(4)
N2 C13 1.337(3)
C1 H1 0.98(3)
C1 B7 1.699(4)
C1 B8 1.703(5)
C1 B9 1.696(5)
C1 B10 1.709(5)
C1 B11 1.707(5)
C2 C3 1.228(4)
C2 B1 1.553(4)
C3 H3 0.90(3)
C4 H4 0.9500
C4 C5 1.368(4)
C5 H5 0.9500
C5 C6 1.367(5)
C6 H6 0.9500
C6 C7 1.364(5)
C7 H7 0.9500
C7 C8 1.360(5)
C8 H8 0.9500
C9 H9 0.9500
C9 C10 1.381(4)
C10 H10 0.9500
C10 C11 1.365(5)
C11 H11 0.9500
C11 C12 1.366(5)
C12 H12 0.9500
C12 C13 1.380(4)
C13 H13 0.9500
B1 B2 1.781(4)
B1 B3 1.774(5)
B1 B4 1.784(4)
B1 B5 1.781(4)
B1 B6 1.790(5)
B2 H2 1.1200
B2 B3 1.789(5)
B2 B6 1.773(5)
B2 B7 1.767(5)
B2 B8 1.759(5)
B3 H3A 1.1200
B3 B4 1.781(5)
B3 B8 1.776(5)
B3 B9 1.765(5)
B4 H4A 1.1200
B4 B5 1.788(5)
B4 B9 1.764(5)
B4 B10 1.759(5)
B5 H5A 1.1200
B5 B6 1.779(4)
B5 B10 1.768(5)
B5 B11 1.776(5)
B6 H6A 1.1200
B6 B7 1.765(5)
B6 B11 1.752(5)
B7 H7A 1.1200
B7 B8 1.761(5)
B7 B11 1.764(5)
B8 H8A 1.1200
B8 B9 1.769(5)
B9 H9A 1.1200
B9 B10 1.770(6)
B10 H10A 1.1200
B10 B11 1.778(5)
B11 H11A 1.1200
